data_4004101
loop_
_publ_author_name
'Mi, Ruixiang'
'Hu, Sanlue'
'Xiao, Zewen'

_publ_section_title
;
 Rock-Salt-Ordered Nitrohalide Double Antiperovskites: Theoretical Design
 and Experimental Verification
;
_journal_issue 20
_journal_name_full 'Chemistry of Materials'
_journal_page_first 9098
_journal_page_last 9103
_journal_paper_doi 10.1021/acs.chemmater.2c01925
_journal_volume 34
_journal_year 2022
_chemical_formula_sum 'Br2 Li5 N'
_space_group_IT_number 71
_space_group_name_Hall '-I 2 2'
_space_group_name_H-M_alt 'I m m m'
_symmetry_cell_setting orthorhombic
_symmetry_space_group_name_Hall '-I 2 2'
_symmetry_space_group_name_H-M 'I m m m'
_cell_angle_alpha 90.0000
_cell_angle_beta 90.0000
_cell_angle_gamma 90.0000
_cell_formula_units_Z 2
_cell_length_a 6.0336(9)
_cell_length_b 11.8257(15)
_cell_length_c 3.9100(6)
_cell_volume 278.98(7)
_computing_structure_refinement FULLPROF
_diffrn_radiation_type X-ray
_pd_instr_location ' ?'
_pd_meas_2theta_range_inc 0.010002
_pd_meas_2theta_range_max 80.00000
_pd_meas_2theta_range_min 5.06000
_pd_meas_number_of_points 0
_pd_proc_2theta_range_inc 0.010002
_pd_proc_2theta_range_max 80.0185
_pd_proc_2theta_range_min 5.0785
_pd_proc_ls_pref_orient_corr ' ?'
_pd_proc_ls_prof_R_factor 3.6938
_pd_proc_ls_prof_wR_expected 1.4610
_pd_proc_ls_prof_wR_factor 4.8137
_pd_proc_wavelength 1.540560
_pd_spec_mounting ' ?'
_refine_ls_number_parameters 111
_refine_ls_number_reflns 164
_refine_ls_number_restraints 0
_refine_ls_R_I_factor 1.6031
_cod_data_source_file cm2c01925_si_002.cif
_cod_data_source_block '#(C)'
_cod_depositor_comments
;
The following automatic conversions were performed:

data item '_symmetry_cell_setting' value 'Orthorhombic' was changed
to 'orthorhombic' in accordance with the built-in table derived from
the CIF Core dictionary named 'cif_core.dic' version 2.4.5 last
updated on 2014-11-21.

Automatic conversion script
Id: cif_fix_values 8738 2021-04-28 16:35:53Z antanas 
;
_cod_original_cell_volume 278.99(7)
_cod_database_code 4004101
_pd_proc_ls_prof_cr_factor 8.8546
_pd_proc_ls_prof_cwr_factor 8.8246
_pd_proc_ls_prof_cwr_expected 2.6783
_pd_proc_ls_prof_chi2 10.8555
_pd_proc_ls_prof_echi2 11.4695

loop_
_symmetry_equiv_pos_as_xyz
x,y,z
x,-y,-z
-x,y,-z
-x,-y,z
-x,-y,-z
-x,y,z
x,-y,z
x,y,-z
x+1/2,y+1/2,z+1/2
x+1/2,-y+1/2,-z+1/2
-x+1/2,y+1/2,-z+1/2
-x+1/2,-y+1/2,z+1/2
-x+1/2,-y+1/2,-z+1/2
-x+1/2,y+1/2,z+1/2
x+1/2,-y+1/2,z+1/2
x+1/2,y+1/2,-z+1/2

loop_
_atom_site_label
_atom_site_fract_x
_atom_site_fract_y
_atom_site_fract_z
_atom_site_U_iso_or_equiv
_atom_site_occupancy
_atom_site_adp_type
_atom_site_type_symbol
N1 0.00000 0.00000 0.00000 -0.0160 1.00000 Uiso N
Br1 0.00000 0.32429 0.00000 -0.0429 0.92723 Uiso Br
Li1 0.50000 0.50000 0.00000 -0.1492 1.28158 Uiso Li
Li2 0.18253 -0.0240 0.00000 0.02084 0.98852 Uiso Li
